data_4315424
loop_
_publ_author_name
'Vadapalli Chandrasekhar'
'Ramachandran Azhakar'
'Balasubramanian Murugesapandian'
'Tapas Senapati'
'Prasenjit Bag'
'Mrituanjay D. Pandey'
'Sandeep Kumar Maurya'
'Debabrata Goswami'

_publ_contact_author_address
;Head, Department of Chemistry
Indian Institute of Technology Kanpur
Kanpur 208016
Uttarpradesh
India
;
_publ_contact_author_email vc@iitk.ac.in
_publ_contact_author_fax '+91-512-259 7436'
_publ_contact_author_name 'Prof. V. Chandrasekhar'
_publ_contact_author_phone '+91-512-259 7259'
_publ_section_title
;
 Synthesis, Structure, and Two-Photon Absorption Studies of a
 Phosphorus-Based Tris Hydrazone Ligand
 (S)P[N(Me)N=CH-C6H3-2-OH-4-N(CH2CH3)2]3 and Its Metal Complexes
;
_journal_name_full 'Inorganic Chemistry'
_journal_page_first 4008
_journal_page_last 4016
_journal_paper_doi 10.1021/ic901531e
_journal_volume 49
_journal_year 2010
_chemical_formula_sum 'C36 H55 Fe N9 O5 P S'
_chemical_formula_weight 812.77
_chemical_name_systematic ?
_space_group_IT_number 165
_symmetry_cell_setting monoclinic
_symmetry_space_group_name_Hall '-P 3 2"c'
_symmetry_space_group_name_H-M 'P -3 c 1'
_atom_sites_solution_hydrogens geom
_atom_sites_solution_primary direct
_atom_sites_solution_secondary difmap
_audit_creation_method SHELXL-97
_cell_angle_alpha 90.000(5)
_cell_angle_beta 90.000(5)
_cell_angle_gamma 120.000(5)
_cell_formula_units_Z 4
_cell_length_a 12.073(5)
_cell_length_b 12.073(5)
_cell_length_c 32.033(5)
_cell_measurement_temperature 100(2)
_cell_volume 4044(2)
_computing_structure_refinement 'SHELXL-97 (Sheldrick, 1997)'
_computing_structure_solution 'SHELXS-97 (Sheldrick, 1990)'
_diffrn_ambient_temperature 100(2)
_diffrn_measured_fraction_theta_full 0.935
_diffrn_measured_fraction_theta_max 0.935
_diffrn_radiation_monochromator graphite
_diffrn_radiation_source 'fine-focus sealed tube'
_diffrn_radiation_type MoK\a
_diffrn_radiation_wavelength 0.71069
_diffrn_reflns_av_R_equivalents 0.0944
_diffrn_reflns_av_sigmaI/netI 0.0798
_diffrn_reflns_limit_h_max 12
_diffrn_reflns_limit_h_min -12
_diffrn_reflns_limit_k_max 12
_diffrn_reflns_limit_k_min -12
_diffrn_reflns_limit_l_max 22
_diffrn_reflns_limit_l_min -34
_diffrn_reflns_number 11230
_diffrn_reflns_theta_full 22.49
_diffrn_reflns_theta_max 22.49
_diffrn_reflns_theta_min 2.33
_exptl_absorpt_coefficient_mu 0.516
_exptl_absorpt_correction_T_max 0.9599
_exptl_absorpt_correction_T_min 0.9406
_exptl_absorpt_correction_type empirical
_exptl_absorpt_process_details SADABS
_exptl_crystal_density_diffrn 1.335
_exptl_crystal_density_method 'not measured'
_exptl_crystal_F_000 1724
_exptl_crystal_size_max 0.12
_exptl_crystal_size_mid 0.11
_exptl_crystal_size_min 0.08
_refine_diff_density_max 1.118
_refine_diff_density_min -1.732
_refine_diff_density_rms 0.166
_refine_ls_extinction_method none
_refine_ls_goodness_of_fit_ref 1.158
_refine_ls_hydrogen_treatment constr
_refine_ls_matrix_type full
_refine_ls_number_parameters 161
_refine_ls_number_reflns 1655
_refine_ls_number_restraints 0
_refine_ls_restrained_S_all 1.158
_refine_ls_R_factor_all 0.1881
_refine_ls_R_factor_gt 0.1766
_refine_ls_shift/su_max 0.001
_refine_ls_shift/su_mean 0.000
_refine_ls_structure_factor_coef Fsqd
_refine_ls_weighting_details 'calc w=1/[\s^2^(Fo^2^)+(0.0935P)^2^+158.2839P] where P=(Fo^2^+2Fc^2^)/3'
_refine_ls_weighting_scheme calc
_refine_ls_wR_factor_gt 0.4215
_refine_ls_wR_factor_ref 0.4259
_reflns_number_gt 1389
_reflns_number_total 1655
_reflns_threshold_expression >2sigma(I)
_cod_data_source_file ic901531e_si_002_1.cif
_cod_data_source_block Complex-2
_cod_depositor_comments
;
 Marking attached hydrogen atoms.

 Antanas Vaitkus,
 2017-01-03

The following automatic conversions were performed:

'_symmetry_cell_setting' value 'Monoclinic' changed to 'monoclinic'
according to the built-in table from CIF Core dictionary named
'cif_core.dic' version 2.4.1 from 2010-06-29.

Automatic conversion script
Id: cif_fix_values 1646 2011-03-28 12:23:43Z adriana 
;
_cod_database_code 4315424

loop_
_symmetry_equiv_pos_as_xyz
'x, y, z'
'-y, x-y, z'
'-x+y, -x, z'
'x-y, -y, -z+1/2'
'-x, -x+y, -z+1/2'
'y, x, -z+1/2'
'-x, -y, -z'
'y, -x+y, -z'
'x-y, x, -z'
'-x+y, y, z-1/2'
'x, x-y, z-1/2'
'-y, -x, z-1/2'

loop_
_atom_site_label
_atom_site_type_symbol
_atom_site_fract_x
_atom_site_fract_y
_atom_site_fract_z
_atom_site_U_iso_or_equiv
_atom_site_adp_type
_atom_site_occupancy
_atom_site_symmetry_multiplicity
_atom_site_calc_flag
_atom_site_refinement_flags
_atom_site_disorder_assembly
_atom_site_disorder_group
_atom_site_attached_hydrogens
Fe1 Fe 0.6667 0.3333 0.29469(11) 0.0253(12) Uani 1 3 d S . . 0
P1 P 0.6667 0.3333 0.1885(2) 0.0301(18) Uani 1 3 d S . . 0
S1 S 0.6667 0.3333 0.1283(2) 0.0345(19) Uani 1 3 d S . . 0
N1 N 0.6940(12) 0.4699(13) 0.2093(3) 0.028(3) Uani 1 1 d . . . 0
N2 N 0.7408(13) 0.4916(13) 0.2528(4) 0.035(3) Uani 1 1 d . . . 0
N3 N 1.1017(16) 0.8006(15) 0.4095(4) 0.051(4) Uani 1 1 d . . . 0
O1 O 0.8165(11) 0.4448(11) 0.3276(3) 0.039(3) Uani 1 1 d . . . 0
O2 O 0.6667 0.3333 0.417(2) 0.20(2) Uiso 1 3 d S . . 2
O3 O 0.0000 0.0000 0.3056(16) 0.159(18) Uiso 1 3 d S . . 2
C1 C 0.6170(18) 0.5250(18) 0.2000(5) 0.042(4) Uani 1 1 d . . . 0
H1A H 0.5386 0.4830 0.2167 0.064 Uiso 1 1 calc R . . 0
H1B H 0.5950 0.5136 0.1703 0.064 Uiso 1 1 calc R . . 0
H1C H 0.6644 0.6165 0.2066 0.064 Uiso 1 1 calc R . . 0
C2 C 0.8178(15) 0.6071(15) 0.2623(4) 0.031(4) Uani 1 1 d . . . 0
H2 H 0.8347 0.6694 0.2414 0.037 Uiso 1 1 calc R . . 0
C3 C 0.8816(16) 0.6525(16) 0.3013(4) 0.030(4) Uani 1 1 d . . . 0
C4 C 0.8817(14) 0.5671(14) 0.3314(5) 0.028(4) Uani 1 1 d . . . 0
C5 C 0.9574(15) 0.6196(16) 0.3681(4) 0.030(4) Uani 1 1 d . . . 0
H5 H 0.9597 0.5639 0.3886 0.036 Uiso 1 1 calc R . . 0
C6 C 1.0290(17) 0.7533(19) 0.3743(5) 0.042(5) Uani 1 1 d . . . 0
C7 C 1.0274(15) 0.8346(16) 0.3435(5) 0.032(4) Uani 1 1 d . . . 0
H7 H 1.0760 0.9248 0.3470 0.038 Uiso 1 1 calc R . . 0
C8 C 0.9564(14) 0.7839(14) 0.3089(5) 0.031(4) Uani 1 1 d . . . 0
H8 H 0.9572 0.8410 0.2884 0.037 Uiso 1 1 calc R . . 0
C9 C 1.115(2) 0.718(2) 0.4412(7) 0.062(6) Uani 1 1 d . . . 0
H9A H 1.1145 0.6448 0.4270 0.075 Uiso 1 1 calc R . . 0
H9B H 1.1979 0.7675 0.4557 0.075 Uiso 1 1 calc R . . 0
C10 C 1.011(3) 0.668(2) 0.4723(6) 0.071(7) Uani 1 1 d . . . 0
H10A H 1.0102 0.7404 0.4864 0.106 Uiso 1 1 calc R . . 0
H10B H 1.0242 0.6165 0.4930 0.106 Uiso 1 1 calc R . . 0
H10C H 0.9285 0.6158 0.4583 0.106 Uiso 1 1 calc R . . 0
C11 C 1.165(2) 0.937(2) 0.4201(6) 0.069(7) Uani 1 1 d . . . 0
H11A H 1.1654 0.9474 0.4507 0.083 Uiso 1 1 calc R . . 0
H11B H 1.1161 0.9753 0.4077 0.083 Uiso 1 1 calc R . . 0
C12 C 1.304(2) 1.008(2) 0.4034(7) 0.069(6) Uani 1 1 d . . . 0
H12A H 1.3523 0.9722 0.4161 0.103 Uiso 1 1 calc R . . 0
H12B H 1.3438 1.0995 0.4105 0.103 Uiso 1 1 calc R . . 0
H12C H 1.3029 0.9988 0.3730 0.103 Uiso 1 1 calc R . . 0

loop_
_atom_site_aniso_label
_atom_site_aniso_U_11
_atom_site_aniso_U_22
_atom_site_aniso_U_33
_atom_site_aniso_U_23
_atom_site_aniso_U_13
_atom_site_aniso_U_12
Fe1 0.0257(15) 0.0257(15) 0.025(2) 0.000 0.000 0.0128(8)
P1 0.032(3) 0.032(3) 0.025(4) 0.000 0.000 0.0162(13)
S1 0.039(3) 0.039(3) 0.025(3) 0.000 0.000 0.0196(14)
N1 0.023(7) 0.042(8) 0.018(6) 0.001(6) 0.003(5) 0.016(6)
N2 0.032(8) 0.035(9) 0.045(7) 0.002(6) 0.010(7) 0.023(7)
N3 0.062(11) 0.043(9) 0.038(8) -0.007(7) -0.001(7) 0.019(8)
O1 0.031(7) 0.038(8) 0.046(7) 0.001(5) -0.001(5) 0.015(6)
C1 0.051(11) 0.045(11) 0.042(10) -0.007(8) -0.010(8) 0.032(10)
C2 0.034(10) 0.025(9) 0.030(8) -0.003(7) 0.002(7) 0.012(8)
C3 0.037(10) 0.043(11) 0.022(8) 0.001(7) 0.000(7) 0.028(9)
C4 0.022(9) 0.021(9) 0.034(9) 0.000(7) 0.008(7) 0.006(7)
C5 0.033(9) 0.039(10) 0.018(7) -0.004(7) 0.004(7) 0.017(8)
C6 0.041(11) 0.058(13) 0.026(9) -0.010(8) -0.006(8) 0.026(10)
C7 0.032(9) 0.033(10) 0.034(9) -0.002(7) -0.003(7) 0.017(8)
C8 0.023(9) 0.018(9) 0.049(10) 0.012(7) 0.016(8) 0.008(7)
C9 0.076(16) 0.051(13) 0.075(14) -0.002(11) -0.017(12) 0.044(12)
C10 0.11(2) 0.058(14) 0.034(10) 0.021(10) 0.018(12) 0.034(14)
C11 0.103(19) 0.051(13) 0.037(11) -0.009(9) -0.031(12) 0.027(13)
C12 0.050(13) 0.073(16) 0.069(14) 0.008(12) 0.001(11) 0.020(12)

loop_
_atom_type_symbol
_atom_type_description
_atom_type_scat_dispersion_real
_atom_type_scat_dispersion_imag
_atom_type_scat_source
C C 0.0033 0.0016 'International Tables Vol C Tables 4.2.6.8 and 6.1.1.4'
H H 0.0000 0.0000 'International Tables Vol C Tables 4.2.6.8 and 6.1.1.4'
N N 0.0061 0.0033 'International Tables Vol C Tables 4.2.6.8 and 6.1.1.4'
O O 0.0106 0.0060 'International Tables Vol C Tables 4.2.6.8 and 6.1.1.4'
P P 0.1023 0.0942 'International Tables Vol C Tables 4.2.6.8 and 6.1.1.4'
S S 0.1246 0.1234 'International Tables Vol C Tables 4.2.6.8 and 6.1.1.4'
Fe Fe 0.3463 0.8444 'International Tables Vol C Tables 4.2.6.8 and 6.1.1.4'

loop_
_geom_angle_atom_site_label_1
_geom_angle_atom_site_label_2
_geom_angle_atom_site_label_3
_geom_angle
_geom_angle_site_symmetry_1
_geom_angle_site_symmetry_3
_geom_angle_publ_flag
O1 Fe1 O1 93.2(5) 2_655 . ?
O1 Fe1 O1 93.2(5) 2_655 3_665 ?
O1 Fe1 O1 93.2(5) . 3_665 ?
O1 Fe1 N2 83.8(5) 2_655 2_655 ?
O1 Fe1 N2 167.4(5) . 2_655 ?
O1 Fe1 N2 99.1(5) 3_665 2_655 ?
O1 Fe1 N2 99.1(5) 2_655 . ?
O1 Fe1 N2 83.8(5) . . ?
O1 Fe1 N2 167.4(5) 3_665 . ?
N2 Fe1 N2 84.6(5) 2_655 . ?
O1 Fe1 N2 167.4(5) 2_655 3_665 ?
O1 Fe1 N2 99.1(5) . 3_665 ?
O1 Fe1 N2 83.8(5) 3_665 3_665 ?
N2 Fe1 N2 84.6(5) 2_655 3_665 ?
N2 Fe1 N2 84.6(5) . 3_665 ?
N1 P1 N1 104.9(5) 3_665 2_655 ?
N1 P1 N1 104.9(5) 3_665 . ?
N1 P1 N1 104.9(5) 2_655 . ?
N1 P1 S1 113.7(4) 3_665 . ?
N1 P1 S1 113.7(4) 2_655 . ?
N1 P1 S1 113.7(4) . . ?
C1 N1 N2 113.3(12) . . ?
C1 N1 P1 122.2(11) . . ?
N2 N1 P1 115.1(10) . . ?
C2 N2 N1 115.2(13) . . ?
C2 N2 Fe1 125.8(11) . . ?
N1 N2 Fe1 118.9(10) . . ?
C6 N3 C11 121.5(16) . . ?
C6 N3 C9 123.0(16) . . ?
C11 N3 C9 115.3(15) . . ?
C4 O1 Fe1 132.1(10) . . ?
N2 C2 C3 126.3(15) . . ?
C8 C3 C4 118.2(14) . . ?
C8 C3 C2 120.5(14) . . ?
C4 C3 C2 121.0(15) . . ?
O1 C4 C3 123.4(14) . . ?
O1 C4 C5 118.4(14) . . ?
C3 C4 C5 118.1(14) . . ?
C6 C5 C4 120.9(15) . . ?
N3 C6 C7 121.3(17) . . ?
N3 C6 C5 119.5(16) . . ?
C7 C6 C5 119.2(14) . . ?
C8 C7 C6 119.4(16) . . ?
C7 C8 C3 124.2(15) . . ?
C10 C9 N3 112.1(18) . . ?
N3 C11 C12 111(2) . . ?

loop_
_geom_bond_atom_site_label_1
_geom_bond_atom_site_label_2
_geom_bond_distance
_geom_bond_site_symmetry_2
_geom_bond_publ_flag
Fe1 O1 1.940(11) 2_655 ?
Fe1 O1 1.940(11) . ?
Fe1 O1 1.940(11) 3_665 ?
Fe1 N2 2.131(13) 2_655 ?
Fe1 N2 2.131(13) . ?
Fe1 N2 2.132(13) 3_665 ?
P1 N1 1.651(14) 3_665 ?
P1 N1 1.651(14) 2_655 ?
P1 N1 1.651(14) . ?
P1 S1 1.930(9) . ?
N1 C1 1.42(2) . ?
N1 N2 1.479(18) . ?
N2 C2 1.27(2) . ?
N3 C6 1.37(2) . ?
N3 C11 1.47(3) . ?
N3 C9 1.49(2) . ?
O1 C4 1.285(18) . ?
C2 C3 1.43(2) . ?
C3 C8 1.40(2) . ?
C3 C4 1.41(2) . ?
C4 C5 1.43(2) . ?
C5 C6 1.41(3) . ?
C6 C7 1.40(2) . ?
C7 C8 1.35(2) . ?
C9 C10 1.48(3) . ?
C11 C12 1.55(3) . ?
